data_7119322
loop_
_publ_author_name
'Song, Bo'
'Yu, Chang-Bin'
'Ji, Yue'
'Chen, Mu-Wang'
'Zhou, Yong-Gui'

_publ_section_title
;
 Synthesis of chiral sultams via palladium-catalyzed intramolecular
 asymmetric reductive amination.
;
_journal_issue 10
_journal_name_full 'Chemical communications (Cambridge, England)'
_journal_page_first 1704
_journal_page_last 1707
_journal_paper_doi 10.1039/c6cc09493g
_journal_volume 53
_journal_year 2017
_chemical_absolute_configuration ad
_chemical_formula_sum 'C15 H14 Cl N O2 S'
_chemical_formula_weight 307.78
_chemical_name_common BS-3-93B
_chemical_name_systematic BS-3-93B
_space_group_crystal_system orthorhombic
_space_group_IT_number 29
_space_group_name_Hall 'P 2c -2ac'
_space_group_name_H-M_alt 'P c a 21'
_symmetry_space_group_name_Hall 'P 2c -2ac'
_symmetry_space_group_name_H-M 'P c a 21'
_atom_sites_solution_hydrogens mixed
_audit_creation_method SHELXL-2013
_audit_update_record
;
2015-07-24 deposited with the CCDC.
2017-01-05 downloaded from the CCDC.
;
_cell_angle_alpha 90
_cell_angle_beta 90
_cell_angle_gamma 90
_cell_formula_units_Z 4
_cell_length_a 15.601(2)
_cell_length_b 13.4615(18)
_cell_length_c 7.0024(10)
_cell_measurement_reflns_used 1864
_cell_measurement_temperature 293(2)
_cell_measurement_theta_max 42.467
_cell_measurement_theta_min 6.036
_cell_volume 1470.6(3)
_computing_cell_refinement 'Bruker SMART'
_computing_data_collection 'Bruker SMART'
_computing_data_reduction 'Bruker SHELXTL'
_computing_molecular_graphics 'Bruker SHELXTL'
_computing_publication_material 'Bruker SHELXTL'
_computing_structure_refinement 'SHELXL-2013 (Sheldrick, 2013)'
_computing_structure_solution 'Bruker SHELXTL'
_diffrn_ambient_temperature 293(2)
_diffrn_measured_fraction_theta_full 0.999
_diffrn_measured_fraction_theta_max 0.999
_diffrn_measurement_device_type 'CCD area detector'
_diffrn_measurement_method 'phi and omega scans'
_diffrn_radiation_type MoK\a
_diffrn_radiation_wavelength 0.71073
_diffrn_reflns_av_R_equivalents 0.0500
_diffrn_reflns_av_unetI/netI 0.0513
_diffrn_reflns_Laue_measured_fraction_full 0.999
_diffrn_reflns_Laue_measured_fraction_max 0.999
_diffrn_reflns_limit_h_max 19
_diffrn_reflns_limit_h_min -17
_diffrn_reflns_limit_k_max 15
_diffrn_reflns_limit_k_min -16
_diffrn_reflns_limit_l_max 8
_diffrn_reflns_limit_l_min -8
_diffrn_reflns_number 8625
_diffrn_reflns_point_group_measured_fraction_full 0.995
_diffrn_reflns_point_group_measured_fraction_max 0.995
_diffrn_reflns_theta_full 25.242
_diffrn_reflns_theta_max 25.995
_diffrn_reflns_theta_min 1.998
_exptl_absorpt_coefficient_mu 0.401
_exptl_absorpt_correction_T_max 0.7456
_exptl_absorpt_correction_T_min 0.5906
_exptl_absorpt_correction_type multi-scan
_exptl_absorpt_process_details sadabs
_exptl_crystal_colour colorless
_exptl_crystal_density_diffrn 1.390
_exptl_crystal_description prismatic
_exptl_crystal_F_000 640
_exptl_crystal_size_max 0.211
_exptl_crystal_size_mid 0.154
_exptl_crystal_size_min 0.112
_refine_diff_density_max 0.225
_refine_diff_density_min -0.225
_refine_diff_density_rms 0.053
_refine_ls_abs_structure_details
; 
 Flack x determined using 911 quotients [(I+)-(I-)]/[(I+)+(I-)] 
 (Parsons and Flack (2004), Acta Cryst. A60, s61). 
;
_refine_ls_abs_structure_Flack 0.35(5)
_refine_ls_extinction_method none
_refine_ls_goodness_of_fit_ref 1.044
_refine_ls_hydrogen_treatment mixed
_refine_ls_matrix_type full
_refine_ls_number_parameters 185
_refine_ls_number_reflns 2883
_refine_ls_number_restraints 1
_refine_ls_restrained_S_all 1.044
_refine_ls_R_factor_all 0.0576
_refine_ls_R_factor_gt 0.0450
_refine_ls_shift/su_max 0.000
_refine_ls_shift/su_mean 0.000
_refine_ls_structure_factor_coef Fsqd
_refine_ls_weighting_details 'w=1/[\s^2^(Fo^2^)+(0.0515P)^2^] where P=(Fo^2^+2Fc^2^)/3'
_refine_ls_weighting_scheme calc
_refine_ls_wR_factor_gt 0.0973
_refine_ls_wR_factor_ref 0.1032
_reflns_Friedel_coverage 0.829
_reflns_Friedel_fraction_full 0.990
_reflns_Friedel_fraction_max 0.991
_reflns_number_gt 2421
_reflns_number_total 2883
_reflns_threshold_expression 'I > 2\s(I)'
_cod_data_source_file c6cc09493g2.cif
_cod_data_source_block cd15005
_cod_depositor_comments 'Adding full bibliography for 7119322--7119323.cif.'
_cod_database_code 7119322
_shelx_space_group_comment
; 
The symmetry employed for this shelxl refinement is uniquely defined 
by the following loop, which should always be used as a source of 
symmetry information in preference to the above space-group names. 
They are only intended as comments. 
;
_shelx_estimated_absorpt_t_min 0.920
_shelx_estimated_absorpt_t_max 0.956
_shelxl_version_number 2013-4

loop_
_space_group_symop_operation_xyz
'x, y, z'
'-x, -y, z+1/2'
'x+1/2, -y, z'
'-x+1/2, y, z+1/2'

loop_
_atom_site_label
_atom_site_type_symbol
_atom_site_fract_x
_atom_site_fract_y
_atom_site_fract_z
_atom_site_U_iso_or_equiv
_atom_site_adp_type
_atom_site_occupancy
_atom_site_site_symmetry_order
_atom_site_calc_flag
_atom_site_refinement_flags_posn
_atom_site_refinement_flags_adp
Cl1 Cl 0.32034(9) 0.30868(10) 1.1277(3) 0.0931(6) Uani 1 1 d . .
S1 S 0.36760(6) 0.79003(6) 0.43357(14) 0.0395(2) Uani 1 1 d . .
N1 N 0.3558(2) 0.7101(2) 0.6033(5) 0.0415(8) Uani 1 1 d . .
O1 O 0.29249(17) 0.7833(2) 0.3164(4) 0.0547(8) Uani 1 1 d . .
O2 O 0.44970(19) 0.7726(2) 0.3494(4) 0.0517(7) Uani 1 1 d . .
C1 C 0.4282(3) 0.6859(3) 0.7317(6) 0.0455(9) Uani 1 1 d . .
H1 H 0.4772 0.6691 0.6503 0.055 Uiso 1 1 calc R U
C2 C 0.4561(3) 0.7691(3) 0.8593(7) 0.0565(11) Uani 1 1 d . .
H2A H 0.5002 0.7444 0.9448 0.068 Uiso 1 1 calc R U
H2B H 0.4077 0.7891 0.9372 0.068 Uiso 1 1 calc R U
C3 C 0.4909(3) 0.8609(3) 0.7561(7) 0.0553(11) Uani 1 1 d . .
H3A H 0.5283 0.8963 0.8435 0.066 Uiso 1 1 calc R U
H3B H 0.5258 0.8386 0.6499 0.066 Uiso 1 1 calc R U
C4 C 0.4251(2) 0.9334(3) 0.6804(6) 0.0441(9) Uani 1 1 d . .
C5 C 0.3668(2) 0.9097(3) 0.5365(6) 0.0407(9) Uani 1 1 d . .
C6 C 0.3087(3) 0.9789(3) 0.4698(6) 0.0518(10) Uani 1 1 d . .
H6 H 0.2697 0.9614 0.3751 0.062 Uiso 1 1 calc R U
C7 C 0.3086(3) 1.0730(3) 0.5430(8) 0.0640(13) Uani 1 1 d . .
H7 H 0.2701 1.1198 0.4967 0.077 Uiso 1 1 calc R U
C8 C 0.3645(3) 1.0983(3) 0.6827(8) 0.0648(14) Uani 1 1 d . .
H8 H 0.3638 1.1621 0.7333 0.078 Uiso 1 1 calc R U
C9 C 0.4217(3) 1.0301(3) 0.7492(7) 0.0589(12) Uani 1 1 d . .
H9 H 0.4600 1.0491 0.8443 0.071 Uiso 1 1 calc R U
C10 C 0.4019(3) 0.5909(3) 0.8354(6) 0.0451(10) Uani 1 1 d . .
C11 C 0.4242(3) 0.4993(3) 0.7643(8) 0.0605(12) Uani 1 1 d . .
H11 H 0.4570 0.4956 0.6535 0.073 Uiso 1 1 calc R U
C12 C 0.3991(3) 0.4130(3) 0.8534(9) 0.0675(14) Uani 1 1 d . .
H12 H 0.4148 0.3516 0.8033 0.081 Uiso 1 1 calc R U
C13 C 0.3515(3) 0.4182(3) 1.0142(8) 0.0578(12) Uani 1 1 d . .
C14 C 0.3296(3) 0.5071(3) 1.0922(8) 0.0672(14) Uani 1 1 d . .
H14 H 0.2983 0.5099 1.2051 0.081 Uiso 1 1 calc R U
C15 C 0.3548(3) 0.5933(3) 1.0005(8) 0.0605(13) Uani 1 1 d . .
H15 H 0.3394 0.6544 1.0521 0.073 Uiso 1 1 calc R U
H1A H 0.308(2) 0.716(3) 0.651(7) 0.047(13) Uiso 1 1 d . .

loop_
_atom_site_aniso_label
_atom_site_aniso_U_11
_atom_site_aniso_U_22
_atom_site_aniso_U_33
_atom_site_aniso_U_23
_atom_site_aniso_U_13
_atom_site_aniso_U_12
Cl1 0.0902(10) 0.0574(7) 0.1318(14) 0.0312(9) 0.0124(10) -0.0071(6)
S1 0.0448(5) 0.0425(5) 0.0312(4) -0.0062(5) -0.0038(5) -0.0011(4)
N1 0.0394(19) 0.0443(19) 0.041(2) -0.0029(15) 0.0012(16) -0.0005(14)
O1 0.0602(18) 0.0560(17) 0.0479(19) -0.0100(14) -0.0212(15) -0.0039(12)
O2 0.0559(17) 0.0561(17) 0.0430(16) -0.0048(14) 0.0076(14) 0.0031(13)
C1 0.045(2) 0.048(2) 0.043(2) 0.0009(19) -0.0012(19) 0.0058(17)
C2 0.064(3) 0.059(3) 0.046(2) 0.005(2) -0.017(2) -0.011(2)
C3 0.056(2) 0.062(3) 0.048(2) 0.001(2) -0.016(2) -0.019(2)
C4 0.048(2) 0.049(2) 0.035(2) -0.0027(18) -0.0002(18) -0.0129(17)
C5 0.042(2) 0.042(2) 0.038(2) -0.0052(17) 0.0010(19) -0.0063(15)
C6 0.053(2) 0.050(2) 0.052(3) -0.002(2) -0.003(2) 0.0008(17)
C7 0.069(3) 0.044(2) 0.080(4) -0.003(2) 0.007(3) 0.009(2)
C8 0.089(4) 0.040(2) 0.065(3) -0.011(2) 0.018(3) -0.010(2)
C9 0.073(3) 0.057(3) 0.047(2) -0.011(2) 0.000(2) -0.023(2)
C10 0.045(2) 0.044(2) 0.046(2) 0.0016(19) -0.002(2) 0.0046(18)
C11 0.069(3) 0.052(3) 0.060(3) -0.007(2) 0.011(3) 0.004(2)
C12 0.070(3) 0.044(3) 0.089(4) -0.010(2) 0.009(3) 0.008(2)
C13 0.050(2) 0.046(2) 0.077(3) 0.012(2) -0.003(3) 0.0025(19)
C14 0.078(3) 0.058(3) 0.065(4) 0.006(3) 0.027(3) 0.006(2)
C15 0.076(3) 0.042(2) 0.064(3) -0.001(2) 0.015(3) 0.008(2)

loop_
_atom_type_symbol
_atom_type_description
_atom_type_scat_dispersion_real
_atom_type_scat_dispersion_imag
_atom_type_scat_source
C C 0.0033 0.0016 'International Tables Vol C Tables 4.2.6.8 and 6.1.1.4'
H H 0.0000 0.0000 'International Tables Vol C Tables 4.2.6.8 and 6.1.1.4'
N N 0.0061 0.0033 'International Tables Vol C Tables 4.2.6.8 and 6.1.1.4'
O O 0.0106 0.0060 'International Tables Vol C Tables 4.2.6.8 and 6.1.1.4'
S S 0.1246 0.1234 'International Tables Vol C Tables 4.2.6.8 and 6.1.1.4'
Cl Cl 0.1484 0.1585 'International Tables Vol C Tables 4.2.6.8 and 6.1.1.4'

loop_
_geom_angle_atom_site_label_1
_geom_angle_atom_site_label_2
_geom_angle_atom_site_label_3
_geom_angle
O2 S1 O1 119.09(19)
O2 S1 N1 107.23(18)
O1 S1 N1 106.63(17)
O2 S1 C5 108.91(17)
O1 S1 C5 106.64(17)
N1 S1 C5 107.88(18)
C1 N1 S1 120.5(3)
C1 N1 H1A 118(3)
S1 N1 H1A 110(3)
N1 C1 C2 114.8(3)
N1 C1 C10 105.6(3)
C2 C1 C10 114.9(4)
N1 C1 H1 107.0
C2 C1 H1 107.0
C10 C1 H1 107.0
C1 C2 C3 115.1(4)
C1 C2 H2A 108.5
C3 C2 H2A 108.5
C1 C2 H2B 108.5
C3 C2 H2B 108.5
H2A C2 H2B 107.5
C4 C3 C2 116.5(3)
C4 C3 H3A 108.2
C2 C3 H3A 108.2
C4 C3 H3B 108.2
C2 C3 H3B 108.2
H3A C3 H3B 107.3
C9 C4 C5 116.1(4)
C9 C4 C3 120.6(4)
C5 C4 C3 123.3(4)
C6 C5 C4 121.3(4)
C6 C5 S1 118.8(3)
C4 C5 S1 119.9(3)
C7 C6 C5 119.9(4)
C7 C6 H6 120.1
C5 C6 H6 120.1
C8 C7 C6 120.2(4)
C8 C7 H7 119.9
C6 C7 H7 119.9
C7 C8 C9 120.0(4)
C7 C8 H8 120.0
C9 C8 H8 120.0
C8 C9 C4 122.5(4)
C8 C9 H9 118.7
C4 C9 H9 118.7
C15 C10 C11 117.6(4)
C15 C10 C1 121.7(4)
C11 C10 C1 120.7(4)
C10 C11 C12 121.4(5)
C10 C11 H11 119.3
C12 C11 H11 119.3
C13 C12 C11 119.4(5)
C13 C12 H12 120.3
C11 C12 H12 120.3
C12 C13 C14 121.2(5)
C12 C13 Cl1 119.3(4)
C14 C13 Cl1 119.4(4)
C13 C14 C15 118.8(5)
C13 C14 H14 120.6
C15 C14 H14 120.6
C10 C15 C14 121.6(4)
C10 C15 H15 119.2
C14 C15 H15 119.2

loop_
_geom_bond_atom_site_label_1
_geom_bond_atom_site_label_2
_geom_bond_distance
Cl1 C13 1.744(5)
S1 O2 1.429(3)
S1 O1 1.433(3)
S1 N1 1.614(3)
S1 C5 1.765(4)
N1 C1 1.480(5)
N1 H1A 0.83(4)
C1 C2 1.498(6)
C1 C10 1.527(6)
C1 H1 0.9800
C2 C3 1.531(6)
C2 H2A 0.9700
C2 H2B 0.9700
C3 C4 1.512(6)
C3 H3A 0.9700
C3 H3B 0.9700
C4 C9 1.390(6)
C4 C5 1.394(5)
C5 C6 1.381(5)
C6 C7 1.367(6)
C6 H6 0.9300
C7 C8 1.353(7)
C7 H7 0.9300
C8 C9 1.362(7)
C8 H8 0.9300
C9 H9 0.9300
C10 C15 1.370(6)
C10 C11 1.375(6)
C11 C12 1.376(7)
C11 H11 0.9300
C12 C13 1.351(7)
C12 H12 0.9300
C13 C14 1.359(6)
C14 C15 1.383(6)
C14 H14 0.9300
C15 H15 0.9300

loop_
_geom_torsion_atom_site_label_1
_geom_torsion_atom_site_label_2
_geom_torsion_atom_site_label_3
_geom_torsion_atom_site_label_4
_geom_torsion
O2 S1 N1 C1 41.1(3)
O1 S1 N1 C1 169.7(3)
C5 S1 N1 C1 -76.1(3)
S1 N1 C1 C2 67.1(4)
S1 N1 C1 C10 -165.4(3)
N1 C1 C2 C3 -63.1(5)
C10 C1 C2 C3 174.3(4)
C1 C2 C3 C4 82.0(5)
C2 C3 C4 C9 117.2(4)
C2 C3 C4 C5 -64.8(6)
C9 C4 C5 C6 -0.9(6)
C3 C4 C5 C6 -179.0(4)
C9 C4 C5 S1 178.1(3)
C3 C4 C5 S1 0.0(5)
O2 S1 C5 C6 119.1(3)
O1 S1 C5 C6 -10.6(4)
N1 S1 C5 C6 -124.8(3)
O2 S1 C5 C4 -59.9(3)
O1 S1 C5 C4 170.4(3)
N1 S1 C5 C4 56.2(3)
C4 C5 C6 C7 1.0(6)
S1 C5 C6 C7 -178.0(3)
C5 C6 C7 C8 -1.0(7)
C6 C7 C8 C9 0.8(7)
C7 C8 C9 C4 -0.7(7)
C5 C4 C9 C8 0.7(6)
C3 C4 C9 C8 178.9(4)
N1 C1 C10 C15 -87.0(4)
C2 C1 C10 C15 40.5(5)
N1 C1 C10 C11 92.3(4)
C2 C1 C10 C11 -140.2(4)
C15 C10 C11 C12 1.0(7)
C1 C10 C11 C12 -178.3(4)
C10 C11 C12 C13 0.0(7)
C11 C12 C13 C14 -1.6(7)
C11 C12 C13 Cl1 -179.6(4)
C12 C13 C14 C15 2.0(7)
Cl1 C13 C14 C15 -180.0(4)
C11 C10 C15 C14 -0.6(6)
C1 C10 C15 C14 178.7(4)
C13 C14 C15 C10 -0.9(7)
